data_9005191
loop_
_publ_author_name
'Carrozzini, B.'

_publ_section_title
;
 Crystal structure refinements of ilvaite: new relationships
 between chemical composition and crystallographic parameters
 Sample: Cinco Villas X-2
;
_journal_name_full 'European Journal of Mineralogy'
_journal_page_first 465
_journal_page_last 479
_journal_volume 6
_journal_year 1994
_chemical_formula_sum 'Al0.09 Ca Fe2.79 H Mg0.02 Mn0.1 O9 Si2'
_chemical_name_mineral Ilvaite
_space_group_IT_number 14
_symmetry_space_group_name_Hall '-P 2yab'
_symmetry_space_group_name_H-M 'P 1 21/a 1'
_cell_angle_alpha 90
_cell_angle_beta 90.31
_cell_angle_gamma 90
_cell_length_a 13.006
_cell_length_b 8.808
_cell_length_c 5.858
_cell_formula_units_Z 4
_cell_volume 671.064
_database_code_amcsd 0006537
_exptl_crystal_density_diffrn 4.013
_cod_original_formula_sum 'Ca Fe2.79 Mg.02 Al.09 Mn.1 Si2 O9 H'
_cod_database_code 9005191

loop_
_space_group_symop_operation_xyz
x,y,z
1/2+x,1/2-y,z
1/2-x,1/2+y,-z
-x,-y,-z

loop_
_atom_site_label
_atom_site_fract_x
_atom_site_fract_y
_atom_site_fract_z
_atom_site_occupancy
_atom_site_U_iso_or_equiv
Ca 0.81287 0.37026 0.75330 1.00000 0.00760
FeM(1,1) 0.89018 0.04952 0.00719 0.98000 0.00684
MgM(1,1) 0.89018 0.04952 0.00719 0.02000 0.00684
FeM(1,2) 0.89003 0.05202 0.49290 0.91000 0.00659
AlM(1,2) 0.89003 0.05202 0.49290 0.09000 0.00659
FeM2 0.94077 0.74012 0.24857 0.90000 0.00697
MnM2 0.94077 0.74012 0.24857 0.10000 0.00697
Si1 0.95951 0.36858 0.24920 1.00000 0.00481
Si2 0.67950 0.22718 0.25221 1.00000 0.00494
O1 0.00997 0.02960 0.73627 1.00000 0.00937
O(2,1) 0.93719 0.27247 0.01617 1.00000 0.00747
O(2,2) 0.93539 0.27243 0.48228 1.00000 0.00709
O3 0.77758 0.10909 0.25666 1.00000 0.00709
O(4,1) 0.67137 0.32746 0.01901 1.00000 0.00773
O(4,2) 0.67059 0.33169 0.48166 1.00000 0.00722
O5 0.58489 0.10060 0.25347 1.00000 0.00671
O6 0.60186 0.02562 0.75206 1.00000 0.00937
O7 0.79826 0.10932 0.74367 1.00000 0.00709
H 0.74387 0.07248 0.74665 1.00000 0.04471

loop_
_cod_related_entry_id
_cod_related_entry_database
_cod_related_entry_code
1 AMCSD 0006537
